data_1518334
loop_
_publ_author_name
'Zhang, Wen-Li'
'Huang, Zhi-Peng'
'Ma, Cheng-Jie'
'Zai, Yu-Xia'
'Yang, Qing'
'Niu, Yun-Yin'

_publ_contact_author_name
;
;
_publ_section_title
;
 Novel bis(methylimidazolium) alkane bolaamphiphiles as templates for the
 construction of haloclusters supramolecules
;
_journal_name_full 'Inorganica Chimica Acta'
_journal_page_first 52
_journal_page_last 60
_journal_paper_doi 10.1016/j.ica.2014.09.032
_journal_volume 425
_journal_year 2015
_chemical_formula_moiety 'C3 Cu2 N3 S3, C8 H14 N2'
_chemical_formula_sum 'C11 H14 Cu2 N5 S3'
_chemical_formula_weight 439.53
_chemical_name_systematic
;
 ? 
;
_space_group_crystal_system triclinic
_space_group_IT_number 2
_space_group_name_Hall '-P 1'
_space_group_name_H-M_alt 'P -1'
_symmetry_space_group_name_Hall '-P 1'
_symmetry_space_group_name_H-M 'P -1'
_atom_sites_solution_hydrogens geom
_atom_sites_solution_primary iterative
_atom_sites_solution_secondary difmap
_audit_creation_date 2012-09-04
_audit_creation_method
;
  Olex2 1.2
  (compiled 2012.05.09 svn.r2324, GUI svn.r4230)
;
_cell_angle_alpha 107.439(7)
_cell_angle_beta 104.091(7)
_cell_angle_gamma 94.198(6)
_cell_formula_units_Z 2
_cell_length_a 8.1184(6)
_cell_length_b 10.2788(7)
_cell_length_c 11.1619(10)
_cell_measurement_reflns_used 2781
_cell_measurement_temperature 291(2)
_cell_measurement_theta_max 66.9645
_cell_measurement_theta_min 4.3199
_cell_volume 851.06(13)
_computing_cell_refinement
;
CrysAlisPro, Agilent Technologies,
Version 1.171.35.19 (release 27-10-2011 CrysAlis171 .NET)
(compiled Oct 27 2011,15:02:11)
;
_computing_data_collection
;
CrysAlisPro, Agilent Technologies,
Version 1.171.35.19 (release 27-10-2011 CrysAlis171 .NET)
(compiled Oct 27 2011,15:02:11)
;
_computing_data_reduction
;
CrysAlisPro, Agilent Technologies,
Version 1.171.35.19 (release 27-10-2011 CrysAlis171 .NET)
(compiled Oct 27 2011,15:02:11)
;
_computing_molecular_graphics
;
O. V. Dolomanov, L. J. Bourhis, R. J. Gildea, J. A. K. Howard and H. Puschmann,
OLEX2: a complete structure solution, refinement and analysis program.
J. Appl. Cryst. (2009). 42, 339-341.
;
_computing_publication_material
;
O. V. Dolomanov, L. J. Bourhis, R. J. Gildea, J. A. K. Howard and H. Puschmann,
OLEX2: a complete structure solution, refinement and analysis program.
J. Appl. Cryst. (2009). 42, 339-341.
;
_computing_structure_refinement
;
SHELXL, G.M. Sheldrick, Acta Cryst.
(2008). A64, 112-122
;
_computing_structure_solution 'J. Appl. Cryst. (2007) 40, 786-790'
_diffrn_ambient_temperature 291.15
_diffrn_detector_area_resol_mean 16.2312
_diffrn_measured_fraction_theta_full 1.000
_diffrn_measured_fraction_theta_max 1.000
_diffrn_measurement_details
;
  1 omega  -76.00  -51.00   1.0000    1.5000
omega____ theta____ kappa____ phi______ frames
    -        0.0000  178.0000 -180.0000 25

  2 omega  -77.00  -52.00   1.0000    1.5000
omega____ theta____ kappa____ phi______ frames
    -        0.0000  178.0000   90.0000 25

  3 omega  -42.00  -10.00   1.0000    3.0000
omega____ theta____ kappa____ phi______ frames
    -      -42.5000   30.0000   90.0000 32

  4 omega -113.00  -32.00   1.0000    3.0000
omega____ theta____ kappa____ phi______ frames
    -      -42.5000  178.0000  120.0000 81

  5 omega  -32.00   28.00   1.0000    3.0000
omega____ theta____ kappa____ phi______ frames
    -      -42.5000   30.0000  -60.0000 60

  6 omega  -85.00  -15.00   1.0000    3.0000
omega____ theta____ kappa____ phi______ frames
    -      -42.5000  -77.0000    0.0000 70

  7 omega  -54.00    3.00   1.0000    3.0000
omega____ theta____ kappa____ phi______ frames
    -      -42.5000   45.0000  120.0000 57

  8 omega -115.00  -43.00   1.0000    3.0000
omega____ theta____ kappa____ phi______ frames
    -      -42.5000  -30.0000  120.0000 72

  9 omega   32.00   69.00   1.0000    3.0000
omega____ theta____ kappa____ phi______ frames
    -       56.0000  -57.0000 -120.0000 37

 10 omega   29.00   95.00   1.0000    3.0000
omega____ theta____ kappa____ phi______ frames
    -       56.0000  -99.0000  120.0000 66

 11 omega   41.00   97.00   1.0000   12.0000
omega____ theta____ kappa____ phi______ frames
    -      112.0000  -45.0000  120.0000 56

 12 omega   44.00   96.00   1.0000   12.0000
omega____ theta____ kappa____ phi______ frames
    -      112.0000  -45.0000 -180.0000 52

 13 omega   53.00  107.00   1.0000   12.0000
omega____ theta____ kappa____ phi______ frames
    -      112.0000  -94.0000 -180.0000 54

 14 omega   61.00   94.00   1.0000   12.0000
omega____ theta____ kappa____ phi______ frames
    -      112.0000  -45.0000   60.0000 33

 15 omega   52.00   94.00   1.0000   12.0000
omega____ theta____ kappa____ phi______ frames
    -      112.0000  -61.0000 -150.0000 42

 16 omega   43.00   69.00   1.0000   12.0000
omega____ theta____ kappa____ phi______ frames
    -      112.0000  -30.0000 -120.0000 26

 17 omega  113.00  178.00   1.0000   12.0000
omega____ theta____ kappa____ phi______ frames
    -      112.0000  111.0000 -120.0000 65

 18 omega   42.00   95.00   1.0000   12.0000
omega____ theta____ kappa____ phi______ frames
    -      112.0000  -45.0000    0.0000 53

 19 omega  116.00  142.00   1.0000   12.0000
omega____ theta____ kappa____ phi______ frames
    -      112.0000  111.0000  150.0000 26

 20 omega   74.00  107.00   1.0000   12.0000
omega____ theta____ kappa____ phi______ frames
    -      112.0000  -94.0000 -120.0000 33

 21 omega   47.00  108.00   1.0000   12.0000
omega____ theta____ kappa____ phi______ frames
    -      112.0000  -94.0000  -30.0000 61

 22 omega   66.00  114.00   1.0000   12.0000
omega____ theta____ kappa____ phi______ frames
    -      112.0000 -111.0000   90.0000 48

 23 omega   41.00   87.00   1.0000   12.0000
omega____ theta____ kappa____ phi______ frames
    -      112.0000  -30.0000  -90.0000 46

 24 omega   97.00  177.00   1.0000   12.0000
omega____ theta____ kappa____ phi______ frames
    -      112.0000   30.0000  -60.0000 80

 25 omega   56.00   97.00   1.0000   12.0000
omega____ theta____ kappa____ phi______ frames
    -      112.0000  -45.0000  -60.0000 41

 26 omega   67.00  178.00   1.0000   12.0000
omega____ theta____ kappa____ phi______ frames
    -      112.0000   15.0000 -120.0000 111

 27 omega  -30.00   70.00   1.0000    1.5000
omega____ theta____ kappa____ phi______ frames
    -        0.0000   77.0000   90.0000 100

 28 omega -113.00  -12.00   1.0000    3.0000
omega____ theta____ kappa____ phi______ frames
    -      -42.5000  -77.0000   90.0000 101

 29 omega -119.00  -32.00   1.0000    3.0000
omega____ theta____ kappa____ phi______ frames
    -      -42.5000  178.0000  -90.0000 87

 30 omega   35.00  125.00   1.0000    3.0000
omega____ theta____ kappa____ phi______ frames
    -       56.0000   57.0000 -150.0000 90

 31 omega   26.00  126.00   1.0000    3.0000
omega____ theta____ kappa____ phi______ frames
    -       56.0000   77.0000  -90.0000 100
;
_diffrn_measurement_device_type 'Xcalibur, Eos, Gemini'
_diffrn_measurement_method '\w scans'
_diffrn_orient_matrix_UB_11 0.1404745000
_diffrn_orient_matrix_UB_12 -0.0829130000
_diffrn_orient_matrix_UB_13 0.0425198000
_diffrn_orient_matrix_UB_21 -0.0103017000
_diffrn_orient_matrix_UB_22 0.0564600000
_diffrn_orient_matrix_UB_23 0.1419068000
_diffrn_orient_matrix_UB_31 -0.1393537000
_diffrn_orient_matrix_UB_32 -0.1234882000
_diffrn_orient_matrix_UB_33 -0.0273775000
_diffrn_radiation_monochromator graphite
_diffrn_radiation_type 'Cu K\a'
_diffrn_radiation_wavelength 1.5418
_diffrn_reflns_av_R_equivalents 0.0238
_diffrn_reflns_av_unetI/netI 0.0325
_diffrn_reflns_limit_h_max 9
_diffrn_reflns_limit_h_min -9
_diffrn_reflns_limit_k_max 8
_diffrn_reflns_limit_k_min -12
_diffrn_reflns_limit_l_max 13
_diffrn_reflns_limit_l_min -11
_diffrn_reflns_number 6291
_diffrn_reflns_theta_full 67.08
_diffrn_reflns_theta_max 67.08
_diffrn_reflns_theta_min 4.32
_diffrn_source 'Enhance (Cu) X-ray Source'
_diffrn_source_current n/a
_diffrn_source_voltage n/a
_exptl_absorpt_coefficient_mu 6.513
_exptl_absorpt_correction_T_max 1.00000
_exptl_absorpt_correction_T_min 0.66010
_exptl_absorpt_correction_type multi-scan
_exptl_absorpt_process_details
;
CrysAlisPro, Agilent Technologies,
Version 1.171.35.19 (release 27-10-2011 CrysAlis171 .NET)
(compiled Oct 27 2011,15:02:11)
Empirical absorption correction using spherical harmonics,
 implemented in SCALE3 ABSPACK scaling algorithm.
;
_exptl_crystal_density_diffrn 1.715
_exptl_crystal_density_method 'not measured'
_exptl_crystal_F_000 442
_exptl_crystal_size_max 0.10
_exptl_crystal_size_mid 0.08
_exptl_crystal_size_min 0.08
_refine_diff_density_max 0.500
_refine_diff_density_min -0.306
_refine_diff_density_rms 0.057
_refine_ls_extinction_method none
_refine_ls_goodness_of_fit_ref 1.022
_refine_ls_hydrogen_treatment constr
_refine_ls_matrix_type full
_refine_ls_number_parameters 192
_refine_ls_number_reflns 3043
_refine_ls_number_restraints 0
_refine_ls_restrained_S_all 1.022
_refine_ls_R_factor_all 0.0474
_refine_ls_R_factor_gt 0.0356
_refine_ls_shift/su_max 0.000
_refine_ls_shift/su_mean 0.000
_refine_ls_structure_factor_coef Fsqd
_refine_ls_weighting_details 'calc w=1/[\s^2^(Fo^2^)+(0.0439P)^2^+0.3245P] where P=(Fo^2^+2Fc^2^)/3'
_refine_ls_weighting_scheme calc
_refine_ls_wR_factor_gt 0.0881
_refine_ls_wR_factor_ref 0.0963
_reflns_number_gt 2416
_reflns_number_total 3043
_reflns_threshold_expression >2sigma(I)
_cod_data_source_file CIFs_1-5.cif
_cod_data_source_block 4
_cod_original_cell_volume 851.05(12)
_cod_database_code 1518334
_chemical_oxdiff_formula 'C11 H10 S O2'
_reflns_odcompleteness_completeness 100.00
_reflns_odcompleteness_iscentric 1
_reflns_odcompleteness_theta 66.97

loop_
_space_group_symop_id
_space_group_symop_operation_xyz
1 'x, y, z'
2 '-x, -y, -z'

loop_
_atom_site_label
_atom_site_type_symbol
_atom_site_fract_x
_atom_site_fract_y
_atom_site_fract_z
_atom_site_U_iso_or_equiv
_atom_site_adp_type
_atom_site_occupancy
_atom_site_symmetry_multiplicity
_atom_site_calc_flag
_atom_site_refinement_flags
Cu1 Cu 0.55120(9) 0.46981(5) 0.87956(6) 0.06648(19) Uani 1 1 d .
Cu2 Cu 0.31703(7) 0.94993(5) 0.89928(6) 0.05979(17) Uani 1 1 d .
S1 S 0.26562(12) 0.40145(8) 0.90409(9) 0.0574(2) Uani 1 1 d .
S2 S 0.66546(16) 0.27783(10) 0.79106(10) 0.0683(3) Uani 1 1 d .
S3 S 0.33774(15) 0.80583(9) 0.70326(10) 0.0636(3) Uani 1 1 d .
N1 N 0.2657(4) 0.1269(3) 0.8969(3) 0.0574(7) Uani 1 1 d .
N2 N 0.6813(5) 0.1397(3) 0.9731(3) 0.0664(9) Uani 1 1 d .
N3 N 0.4915(4) 0.6029(3) 0.7891(3) 0.0574(7) Uani 1 1 d .
N4 N 0.8586(4) 0.6320(3) 0.6866(4) 0.0664(9) Uani 1 1 d .
N5 N 0.7321(4) 0.7615(3) 0.5884(3) 0.0606(8) Uani 1 1 d .
C1 C 0.2668(4) 0.2390(3) 0.9007(3) 0.0481(7) Uani 1 1 d .
C2 C 0.6740(5) 0.1984(3) 0.8998(4) 0.0553(8) Uani 1 1 d .
C3 C 0.4287(5) 0.6864(3) 0.7555(3) 0.0489(8) Uani 1 1 d .
C4 C 0.7886(8) 0.5535(5) 0.5564(6) 0.0981(17) Uani 1 1 d .
H4 H 0.7958 0.4610 0.5183 0.118 Uiso 1 1 calc R
C5 C 0.7096(8) 0.6336(5) 0.4958(5) 0.0940(16) Uani 1 1 d .
H5 H 0.6503 0.6084 0.4077 0.113 Uiso 1 1 calc R
C6 C 0.8218(4) 0.7576(3) 0.7024(4) 0.0519(8) Uani 1 1 d .
C7 C 0.6695(6) 0.8823(5) 0.5576(5) 0.0793(13) Uani 1 1 d .
H7A H 0.6755 0.9550 0.6382 0.095 Uiso 1 1 calc R
H7B H 0.5501 0.8564 0.5059 0.095 Uiso 1 1 calc R
C8 C 0.7743(8) 0.9357(8) 0.4830(7) 0.123(3) Uani 1 1 d .
H8A H 0.7576 0.8644 0.3993 0.148 Uiso 1 1 calc R
H8B H 0.7276 1.0143 0.4653 0.148 Uiso 1 1 calc R
C9 C 0.9486(7) 0.9753(8) 0.5402(7) 0.121(2) Uani 1 1 d .
H9A H 0.9956 0.8977 0.5602 0.145 Uiso 1 1 calc R
H9B H 0.9662 1.0489 0.6225 0.145 Uiso 1 1 calc R
C10 C 0.9595(7) 0.5835(6) 0.7874(6) 0.1033(19) Uani 1 1 d .
H10A H 0.9046 0.5939 0.8560 0.155 Uiso 1 1 calc R
H10B H 1.0728 0.6368 0.8226 0.155 Uiso 1 1 calc R
H10C H 0.9676 0.4879 0.7498 0.155 Uiso 1 1 calc R
C11 C 0.8701(6) 0.8725(5) 0.8259(4) 0.0729(11) Uani 1 1 d .
H11A H 0.7686 0.8963 0.8514 0.109 Uiso 1 1 calc R
H11B H 0.9288 0.9509 0.8150 0.109 Uiso 1 1 calc R
H11C H 0.9448 0.8458 0.8925 0.109 Uiso 1 1 calc R

loop_
_atom_site_aniso_label
_atom_site_aniso_U_11
_atom_site_aniso_U_22
_atom_site_aniso_U_33
_atom_site_aniso_U_23
_atom_site_aniso_U_13
_atom_site_aniso_U_12
Cu1 0.0957(5) 0.0390(3) 0.0684(4) 0.0275(2) 0.0146(3) 0.0189(3)
Cu2 0.0674(4) 0.0395(3) 0.0763(4) 0.0252(2) 0.0174(3) 0.0138(2)
S1 0.0662(5) 0.0372(4) 0.0668(5) 0.0248(4) 0.0043(4) 0.0115(4)
S2 0.1026(8) 0.0472(5) 0.0665(6) 0.0249(4) 0.0321(6) 0.0261(5)
S3 0.0946(7) 0.0487(5) 0.0626(5) 0.0322(4) 0.0264(5) 0.0292(5)
N1 0.071(2) 0.0375(15) 0.0665(19) 0.0214(13) 0.0188(15) 0.0099(13)
N2 0.090(2) 0.0511(17) 0.069(2) 0.0282(16) 0.0247(18) 0.0307(16)
N3 0.084(2) 0.0360(14) 0.0563(17) 0.0220(13) 0.0163(15) 0.0136(14)
N4 0.065(2) 0.0502(17) 0.091(2) 0.0330(17) 0.0220(18) 0.0108(15)
N5 0.0615(19) 0.0602(18) 0.0601(18) 0.0235(15) 0.0125(15) 0.0092(14)
C1 0.0545(19) 0.0406(17) 0.0494(18) 0.0175(14) 0.0112(15) 0.0082(14)
C2 0.064(2) 0.0354(16) 0.063(2) 0.0110(15) 0.0145(17) 0.0183(15)
C3 0.068(2) 0.0349(15) 0.0457(17) 0.0157(13) 0.0175(15) 0.0065(14)
C4 0.111(4) 0.046(2) 0.115(4) 0.002(3) 0.024(3) 0.006(2)
C5 0.107(4) 0.075(3) 0.070(3) 0.000(2) 0.004(3) 0.002(3)
C6 0.0508(19) 0.0493(18) 0.062(2) 0.0233(16) 0.0212(16) 0.0072(15)
C7 0.070(3) 0.097(3) 0.098(3) 0.064(3) 0.027(2) 0.033(2)
C8 0.097(4) 0.166(6) 0.181(7) 0.137(6) 0.063(4) 0.052(4)
C9 0.080(4) 0.159(6) 0.183(7) 0.135(5) 0.040(4) 0.032(4)
C10 0.080(3) 0.100(4) 0.159(5) 0.092(4) 0.023(3) 0.019(3)
C11 0.076(3) 0.073(3) 0.060(2) 0.009(2) 0.020(2) 0.009(2)

loop_
_atom_type_symbol
_atom_type_description
_atom_type_scat_dispersion_real
_atom_type_scat_dispersion_imag
_atom_type_scat_source
C C 0.0181 0.0091 'International Tables Vol C Tables 4.2.6.8 and 6.1.1.4'
H H 0.0000 0.0000 'International Tables Vol C Tables 4.2.6.8 and 6.1.1.4'
Cu Cu -1.9646 0.5888 'International Tables Vol C Tables 4.2.6.8 and 6.1.1.4'
N N 0.0311 0.0180 'International Tables Vol C Tables 4.2.6.8 and 6.1.1.4'
S S 0.3331 0.5567 'International Tables Vol C Tables 4.2.6.8 and 6.1.1.4'

loop_
_geom_angle_atom_site_label_1
_geom_angle_atom_site_label_2
_geom_angle_atom_site_label_3
_geom_angle
_geom_angle_site_symmetry_1
_geom_angle_site_symmetry_3
S1 Cu1 Cu1 52.58(3) . 2_667
S1 Cu1 Cu1 54.44(3) 2_667 2_667
S1 Cu1 S1 107.02(4) 2_667 .
S2 Cu1 Cu1 125.14(4) . 2_667
S2 Cu1 S1 109.58(4) . 2_667
S2 Cu1 S1 110.45(4) . .
N3 Cu1 Cu1 112.34(10) . 2_667
N3 Cu1 S1 99.15(11) . .
N3 Cu1 S1 107.13(9) . 2_667
N3 Cu1 S2 122.28(10) . .
N1 Cu2 S3 114.52(10) 1_565 .
N1 Cu2 N2 131.02(14) 1_565 2_667
N2 Cu2 S3 113.62(10) 2_667 .
Cu1 S1 Cu1 72.98(4) 2_667 .
C1 S1 Cu1 103.58(13) . .
C1 S1 Cu1 102.60(12) . 2_667
C2 S2 Cu1 101.59(13) . .
C3 S3 Cu2 98.86(12) . .
C1 N1 Cu2 167.5(3) . 1_545
C2 N2 Cu2 175.8(3) . 2_667
C3 N3 Cu1 162.6(3) . .
C4 N4 C10 125.4(4) . .
C6 N4 C4 108.2(4) . .
C6 N4 C10 126.4(4) . .
C5 N5 C7 123.2(4) . .
C6 N5 C5 109.3(4) . .
C6 N5 C7 127.5(4) . .
N1 C1 S1 179.1(4) . .
N2 C2 S2 177.9(3) . .
N3 C3 S3 178.7(3) . .
N4 C4 H4 126.2 . .
C5 C4 N4 107.6(4) . .
C5 C4 H4 126.2 . .
N5 C5 H5 126.7 . .
C4 C5 N5 106.7(4) . .
C4 C5 H5 126.7 . .
N4 C6 N5 108.3(3) . .
N4 C6 C11 125.8(4) . .
N5 C6 C11 125.9(4) . .
N5 C7 H7A 109.3 . .
N5 C7 H7B 109.3 . .
N5 C7 C8 111.4(4) . .
H7A C7 H7B 108.0 . .
C8 C7 H7A 109.3 . .
C8 C7 H7B 109.3 . .
C7 C8 H8A 107.9 . .
C7 C8 H8B 107.9 . .
H8A C8 H8B 107.2 . .
C9 C8 C7 117.7(5) . .
C9 C8 H8A 107.9 . .
C9 C8 H8B 107.9 . .
C8 C9 C9 116.2(7) . 2_776
C8 C9 H9A 108.2 . .
C8 C9 H9B 108.2 . .
C9 C9 H9A 108.2 2_776 .
C9 C9 H9B 108.2 2_776 .
H9A C9 H9B 107.4 . .
N4 C10 H10A 109.5 . .
N4 C10 H10B 109.5 . .
N4 C10 H10C 109.5 . .
H10A C10 H10B 109.5 . .
H10A C10 H10C 109.5 . .
H10B C10 H10C 109.5 . .
C6 C11 H11A 109.5 . .
C6 C11 H11B 109.5 . .
C6 C11 H11C 109.5 . .
H11A C11 H11B 109.5 . .
H11A C11 H11C 109.5 . .
H11B C11 H11C 109.5 . .

loop_
_geom_bond_atom_site_label_1
_geom_bond_atom_site_label_2
_geom_bond_distance
_geom_bond_site_symmetry_2
Cu1 Cu1 2.9102(13) 2_667
Cu1 S1 2.4758(12) .
Cu1 S1 2.4170(11) 2_667
Cu1 S2 2.2970(11) .
Cu1 N3 1.953(3) .
Cu2 S3 2.2984(12) .
Cu2 N1 1.902(3) 1_565
Cu2 N2 1.913(3) 2_667
S1 Cu1 2.4170(11) 2_667
S1 C1 1.659(3) .
S2 C2 1.645(4) .
S3 C3 1.657(3) .
N1 Cu2 1.902(3) 1_545
N1 C1 1.139(4) .
N2 Cu2 1.913(3) 2_667
N2 C2 1.146(5) .
N3 C3 1.141(4) .
N4 C4 1.384(6) .
N4 C6 1.316(4) .
N4 C10 1.460(5) .
N5 C5 1.374(6) .
N5 C6 1.317(5) .
N5 C7 1.477(5) .
C4 H4 0.9300 .
C4 C5 1.321(7) .
C5 H5 0.9300 .
C6 C11 1.464(5) .
C7 H7A 0.9700 .
C7 H7B 0.9700 .
C7 C8 1.506(6) .
C8 H8A 0.9700 .
C8 H8B 0.9700 .
C8 C9 1.377(8) .
C9 C9 1.529(10) 2_776
C9 H9A 0.9700 .
C9 H9B 0.9700 .
C10 H10A 0.9600 .
C10 H10B 0.9600 .
C10 H10C 0.9600 .
C11 H11A 0.9600 .
C11 H11B 0.9600 .
C11 H11C 0.9600 .

loop_
_geom_torsion_atom_site_label_1
_geom_torsion_atom_site_label_2
_geom_torsion_atom_site_label_3
_geom_torsion_atom_site_label_4
_geom_torsion
_geom_torsion_site_symmetry_1
_geom_torsion_site_symmetry_4
Cu1 Cu1 S1 C1 -99.25(13) 2_667 .
Cu1 Cu1 S2 C2 -1.50(16) 2_667 .
Cu1 Cu1 N3 C3 -19.9(10) 2_667 .
Cu1 S1 C1 N1 -120(24) . .
Cu1 S1 C1 N1 165(24) 2_667 .
Cu1 S2 C2 N2 172(10) . .
Cu1 N3 C3 S3 -143(15) . .
Cu2 S3 C3 N3 -178(100) . .
Cu2 N1 C1 S1 139(23) 1_545 .
Cu2 N2 C2 S2 -159(7) 2_667 .
S1 Cu1 S1 Cu1 0.0 2_667 2_667
S1 Cu1 S1 C1 -99.25(13) 2_667 .
S1 Cu1 S2 C2 58.20(15) 2_667 .
S1 Cu1 S2 C2 -59.45(15) . .
S1 Cu1 N3 C3 33.3(10) . .
S1 Cu1 N3 C3 -77.8(10) 2_667 .
S2 Cu1 S1 Cu1 119.22(4) . 2_667
S2 Cu1 S1 C1 19.97(13) . .
S2 Cu1 N3 C3 154.6(10) . .
N1 Cu2 S3 C3 166.50(17) 1_565 .
N2 Cu2 S3 C3 -22.80(18) 2_667 .
N3 Cu1 S1 Cu1 -111.19(9) . 2_667
N3 Cu1 S1 C1 149.57(15) . .
N3 Cu1 S2 C2 -175.32(18) . .
N4 C4 C5 N5 0.5(7) . .
N5 C7 C8 C9 -57.9(9) . .
C4 N4 C6 N5 0.0(5) . .
C4 N4 C6 C11 179.2(4) . .
C5 N5 C6 N4 0.3(5) . .
C5 N5 C6 C11 -178.9(4) . .
C5 N5 C7 C8 -71.8(6) . .
C6 N4 C4 C5 -0.3(6) . .
C6 N5 C5 C4 -0.5(6) . .
C6 N5 C7 C8 105.2(6) . .
C7 N5 C5 C4 176.9(4) . .
C7 N5 C6 N4 -176.9(4) . .
C7 N5 C6 C11 3.8(6) . .
C7 C8 C9 C9 178.2(7) . 2_776
C10 N4 C4 C5 -178.8(5) . .
C10 N4 C6 N5 178.5(4) . .
C10 N4 C6 C11 -2.3(7) . .
